data_4333428
loop_
_publ_author_name
'Tidmarsh, Ian S.'
'Scales, Emma'
'Brearley, Paul R.'
'Wolowska, Joanna'
'Sorace, Lorenzo'
'Caneschi, Andrea'
'Laye, Rebecca H.'
'McInnes, Eric J. L.'

_publ_section_title
;
 Synthesis, structural, and magnetic studies on a redox family of
 tetrametallic vanadium clusters: {VIV4}, {VIII2VIV2}, and {VIII4}
 butterfly complexes.
;
_journal_issue 23
_journal_name_full 'Inorganic chemistry'
_journal_page_first 9743
_journal_page_last 9753
_journal_paper_doi 10.1021/ic7011183
_journal_volume 46
_journal_year 2007
_chemical_formula_sum 'C74 H70 Cl2 O15 V4'
_chemical_formula_weight 1473.96
_chemical_name_systematic
; 
 ? 
;
_space_group_IT_number 15
_symmetry_cell_setting monoclinic
_symmetry_space_group_name_Hall '-C 2yc'
_symmetry_space_group_name_H-M 'C 1 2/c 1'
_atom_sites_solution_hydrogens geom
_atom_sites_solution_primary direct
_atom_sites_solution_secondary difmap
_audit_creation_method SHELXL-97
_cell_angle_alpha 90.00
_cell_angle_beta 104.667(13)
_cell_angle_gamma 90.00
_cell_formula_units_Z 4
_cell_length_a 24.473(6)
_cell_length_b 11.0449(15)
_cell_length_c 25.027(3)
_cell_measurement_reflns_used 9398
_cell_measurement_temperature 100(2)
_cell_measurement_theta_max 31.9002
_cell_measurement_theta_min 2.6696
_cell_volume 6544(2)
_computing_cell_refinement
;
CrysAlis RED, Oxford Diffraction Ltd.,
Version 1.171.29.1 (release 13-01-2006 CrysAlis171 .NET)
(compiled Jan 13 2006,17:25:00)
;
_computing_data_collection
;
CrysAlis CCD, Oxford Diffraction Ltd.,
Version 1.171.29.1 (release 13-01-2006 CrysAlis171 .NET)
(compiled Jan 13 2006,17:25:00)
;
_computing_data_reduction
;
CrysAlis RED, Oxford Diffraction Ltd.,
Version 1.171.29.1 (release 13-01-2006 CrysAlis171 .NET)
(compiled Jan 13 2006,17:25:00)
;
_computing_molecular_graphics 'Bruker SHELXTL'
_computing_publication_material 'Bruker SHELXTL'
_computing_structure_refinement 'SHELXL-97 (Sheldrick, 1997)'
_computing_structure_solution 'SHELXS-97 (Sheldrick, 1990)'
_diffrn_ambient_temperature 100(2)
_diffrn_detector_area_resol_mean 8.3367
_diffrn_measured_fraction_theta_full 0.994
_diffrn_measured_fraction_theta_max 0.994
_diffrn_measurement_device_type 'Oxford Diffraction Xcaliber 2'
_diffrn_measurement_method 'phi and omega'
_diffrn_radiation_monochromator graphite
_diffrn_radiation_source 'Enhance (Mo) X-ray Source'
_diffrn_radiation_type 'Mo K\a'
_diffrn_radiation_wavelength 0.7107
_diffrn_reflns_av_R_equivalents 0.0972
_diffrn_reflns_av_sigmaI/netI 0.0715
_diffrn_reflns_limit_h_max 30
_diffrn_reflns_limit_h_min -30
_diffrn_reflns_limit_k_max 9
_diffrn_reflns_limit_k_min -13
_diffrn_reflns_limit_l_max 31
_diffrn_reflns_limit_l_min -31
_diffrn_reflns_number 21436
_diffrn_reflns_theta_full 26.37
_diffrn_reflns_theta_max 26.37
_diffrn_reflns_theta_min 3.07
_exptl_absorpt_coefficient_mu 0.705
_exptl_absorpt_correction_T_max 0.7194
_exptl_absorpt_correction_T_min 0.7194
_exptl_absorpt_correction_type 'numeric analytical'
_exptl_absorpt_process_details
;
CrysAlis RED, Oxford Diffraction Ltd.,
Version 1.171.29.1 (release 13-01-2006 CrysAlis171 .NET)
(compiled Jan 13 2006,17:25:00)
Analytical numeric absorption correction using a multifaceted crystal
        model based on expressions derived by R.C. Clark & J.S. Reid.
(Clark, R. C. & Reid, J. S. (1995). Acta Cryst. A51, 887-897)
;
_exptl_crystal_colour red/brown
_exptl_crystal_density_diffrn 1.496
_exptl_crystal_density_method 'not measured'
_exptl_crystal_description plate
_exptl_crystal_F_000 3040
_exptl_crystal_size_max 0.43
_exptl_crystal_size_mid 0.27
_exptl_crystal_size_min 0.05
_refine_diff_density_max 0.714
_refine_diff_density_min -0.880
_refine_diff_density_rms 0.121
_refine_ls_extinction_method none
_refine_ls_goodness_of_fit_ref 1.119
_refine_ls_hydrogen_treatment constr
_refine_ls_matrix_type full
_refine_ls_number_parameters 448
_refine_ls_number_reflns 6657
_refine_ls_number_restraints 44
_refine_ls_restrained_S_all 1.124
_refine_ls_R_factor_all 0.1053
_refine_ls_R_factor_gt 0.0834
_refine_ls_shift/su_max 0.000
_refine_ls_shift/su_mean 0.000
_refine_ls_structure_factor_coef Fsqd
_refine_ls_weighting_details 'calc w=1/[\s^2^(Fo^2^)+(0.0124P)^2^+110.1602P] where P=(Fo^2^+2Fc^2^)/3'
_refine_ls_weighting_scheme calc
_refine_ls_wR_factor_gt 0.1741
_refine_ls_wR_factor_ref 0.1826
_reflns_number_gt 5127
_reflns_number_total 6657
_reflns_threshold_expression >2sigma(I)
_cod_data_source_file ic7011183sup7.cif
_cod_data_source_block oejlm245c2cprof
_cod_depositor_comments
;
The following automatic conversions were performed:

'_symmetry_cell_setting' value 'Monoclinic' changed to 'monoclinic'
according to /home/saulius/struct/CIF-dictionaries/cif_core.dic
dictionary named 'cif_core.dic' version 2.4.2 from 2011-04-26.

Automatic conversion script
Id: cif_fix_values 1891 2012-01-12 08:04:46Z andrius 

 Adding full bibliography for 4333424--4333430.cif.
;
_cod_original_sg_symbol_H-M C2/c
_cod_database_code 4333428

loop_
_symmetry_equiv_pos_as_xyz
'x, y, z'
'-x, y, -z+1/2'
'x+1/2, y+1/2, z'
'-x+1/2, y+1/2, -z+1/2'
'-x, -y, -z'
'x, -y, z-1/2'
'-x+1/2, -y+1/2, -z'
'x+1/2, -y+1/2, z-1/2'

loop_
_atom_site_label
_atom_site_type_symbol
_atom_site_fract_x
_atom_site_fract_y
_atom_site_fract_z
_atom_site_U_iso_or_equiv
_atom_site_adp_type
_atom_site_occupancy
_atom_site_symmetry_multiplicity
_atom_site_calc_flag
_atom_site_refinement_flags
V1 V 0.33117(4) 0.67265(8) 0.08667(4) 0.0173(2) Uani 1 1 d .
V2 V 0.21381(4) 0.79962(8) 0.04101(4) 0.0140(2) Uani 1 1 d .
Cl1 Cl 0.35700(7) 0.50462(15) 0.14396(7) 0.0320(4) Uani 1 1 d .
O1 O 0.40736(15) 0.6953(4) 0.07750(15) 0.0203(8) Uani 1 1 d .
O2 O 0.35022(15) 0.7909(3) 0.14665(15) 0.0188(8) Uani 1 1 d .
O3 O 0.22615(16) 0.9195(3) 0.09954(15) 0.0182(8) Uani 1 1 d .
O4 O 0.13929(15) 0.7659(3) 0.05170(15) 0.0171(8) Uani 1 1 d .
O5 O 0.19077(15) 0.9218(3) -0.01653(15) 0.0172(8) Uani 1 1 d .
O6 O 0.29589(15) 0.8125(3) 0.02881(14) 0.0136(7) Uani 1 1 d .
O7 O 0.24887(15) 0.6620(3) 0.08533(14) 0.0158(8) Uani 1 1 d .
O8 O 0.4381(5) 0.4794(9) 0.2776(4) 0.046(2) Uani 0.50 1 d PDU
C1 C 0.4415(3) 0.8498(6) 0.1423(3) 0.0322(15) Uani 1 1 d .
H1 H 0.4712 0.9030 0.1560 0.039 Uiso 1 1 calc R
C2 C 0.4471(3) 0.7645(6) 0.1028(2) 0.0254(13) Uani 1 1 d .
C3 C 0.5029(2) 0.7407(6) 0.0905(2) 0.0241(12) Uani 1 1 d .
C4 C 0.5527(3) 0.7930(9) 0.1198(4) 0.062(3) Uani 1 1 d .
H4 H 0.5522 0.8495 0.1472 0.074 Uiso 1 1 calc R
C5 C 0.6032(3) 0.7615(9) 0.1084(3) 0.060(3) Uani 1 1 d .
H5 H 0.6365 0.7978 0.1283 0.072 Uiso 1 1 calc R
C6 C 0.6052(2) 0.6788(6) 0.0689(2) 0.0256(13) Uani 1 1 d .
H6 H 0.6396 0.6565 0.0625 0.031 Uiso 1 1 calc R
C7 C 0.5558(3) 0.6284(5) 0.0385(3) 0.0267(13) Uani 1 1 d .
H7 H 0.5567 0.5733 0.0106 0.032 Uiso 1 1 calc R
C8 C 0.5048(2) 0.6592(5) 0.0491(2) 0.0222(12) Uani 1 1 d .
H8 H 0.4715 0.6248 0.0282 0.027 Uiso 1 1 calc R
C9 C 0.3935(2) 0.8584(5) 0.1620(2) 0.0222(12) Uani 1 1 d .
C10 C 0.3919(3) 0.9453(6) 0.2069(2) 0.0276(13) Uani 1 1 d .
C11 C 0.4256(4) 1.0476(9) 0.2181(4) 0.077(4) Uani 1 1 d .
H11 H 0.4502 1.0650 0.1963 0.093 Uiso 1 1 calc R
C12 C 0.4235(4) 1.1237(11) 0.2609(5) 0.100(5) Uani 1 1 d .
H12 H 0.4471 1.1909 0.2684 0.119 Uiso 1 1 calc R
C13 C 0.3864(3) 1.1000(9) 0.2924(3) 0.059(3) Uani 1 1 d .
H13 H 0.3843 1.1523 0.3209 0.070 Uiso 1 1 calc R
C14 C 0.3527(3) 1.0006(7) 0.2823(3) 0.0393(17) Uani 1 1 d .
H14 H 0.3280 0.9847 0.3042 0.047 Uiso 1 1 calc R
C15 C 0.3549(3) 0.9231(6) 0.2394(3) 0.0316(14) Uani 1 1 d .
H15 H 0.3315 0.8557 0.2325 0.038 Uiso 1 1 calc R
C16 C 0.1412(2) 0.8975(5) 0.1272(2) 0.0175(11) Uani 1 1 d .
H16 H 0.1217 0.9224 0.1526 0.021 Uiso 1 1 calc R
C17 C 0.1941(2) 0.9487(5) 0.1307(2) 0.0158(10) Uani 1 1 d .
C18 C 0.2158(2) 1.0459(5) 0.1714(2) 0.0186(11) Uani 1 1 d .
C19 C 0.1992(2) 1.0553(5) 0.2208(2) 0.0198(11) Uani 1 1 d .
H19 H 0.1739 0.9996 0.2288 0.024 Uiso 1 1 calc R
C20 C 0.2203(3) 1.1480(6) 0.2577(2) 0.0263(13) Uani 1 1 d .
H20 H 0.2100 1.1531 0.2909 0.032 Uiso 1 1 calc R
C21 C 0.2568(3) 1.2329(6) 0.2450(2) 0.0271(13) Uani 1 1 d .
H21 H 0.2701 1.2958 0.2695 0.032 Uiso 1 1 calc R
C22 C 0.2737(3) 1.2252(5) 0.1963(3) 0.0278(13) Uani 1 1 d .
H22 H 0.2978 1.2829 0.1877 0.033 Uiso 1 1 calc R
C23 C 0.2540(2) 1.1302(5) 0.1607(2) 0.0205(11) Uani 1 1 d .
H23 H 0.2666 1.1223 0.1288 0.025 Uiso 1 1 calc R
C24 C 0.1159(2) 0.8116(5) 0.0880(2) 0.0153(10) Uani 1 1 d .
C25 C 0.0583(2) 0.7651(5) 0.0855(2) 0.0178(11) Uani 1 1 d .
C26 C 0.0196(2) 0.8319(6) 0.1061(2) 0.0226(12) Uani 1 1 d .
H26 H 0.0295 0.9084 0.1210 0.027 Uiso 1 1 calc R
C27 C -0.0333(3) 0.7850(7) 0.1046(2) 0.0320(15) Uani 1 1 d .
H27 H -0.0591 0.8307 0.1176 0.038 Uiso 1 1 calc R
C28 C -0.0477(3) 0.6706(7) 0.0837(3) 0.0384(17) Uani 1 1 d .
H28 H -0.0828 0.6386 0.0836 0.046 Uiso 1 1 calc R
C29 C -0.0100(3) 0.6027(7) 0.0627(3) 0.0393(17) Uani 1 1 d .
H29 H -0.0200 0.5258 0.0484 0.047 Uiso 1 1 calc R
C30 C 0.0424(2) 0.6501(5) 0.0631(2) 0.0249(13) Uani 1 1 d .
H30 H 0.0674 0.6054 0.0484 0.030 Uiso 1 1 calc R
C31 C 0.2229(2) 1.0305(5) -0.0135(2) 0.0198(11) Uani 1 1 d .
H31A H 0.2255 1.0689 0.0219 0.024 Uiso 1 1 calc R
H31B H 0.2032 1.0856 -0.0421 0.024 Uiso 1 1 calc R
C32 C 0.3186(2) 0.9316(5) 0.0263(2) 0.0185(11) Uani 1 1 d .
H32A H 0.3564 0.9246 0.0210 0.022 Uiso 1 1 calc R
H32B H 0.3215 0.9723 0.0613 0.022 Uiso 1 1 calc R
C33 C 0.2204(2) 0.5467(5) 0.0773(2) 0.0183(11) Uani 1 1 d .
H33A H 0.1824 0.5569 0.0815 0.022 Uiso 1 1 calc R
H33B H 0.2401 0.4910 0.1057 0.022 Uiso 1 1 calc R
C34 C 0.2826(2) 1.0088(5) -0.0203(2) 0.0174(11) Uani 1 1 d .
C35 C 0.3112(3) 1.1319(5) -0.0185(3) 0.0264(13) Uani 1 1 d .
H35A H 0.2908 1.1807 -0.0487 0.040 Uiso 1 1 calc R
H35B H 0.3493 1.1210 -0.0213 0.040 Uiso 1 1 calc R
H35C H 0.3116 1.1715 0.0158 0.040 Uiso 1 1 calc R
C36 C 0.4772(6) 0.4225(12) 0.2511(6) 0.042(3) Uani 0.50 1 d PDU
H36A H 0.4570 0.3683 0.2223 0.050 Uiso 0.50 1 calc PR
H36B H 0.5045 0.3752 0.2779 0.050 Uiso 0.50 1 calc PR
C37 C 0.5069(6) 0.5177(12) 0.2268(6) 0.045(3) Uani 0.50 1 d PDU
H37A H 0.5468 0.4982 0.2342 0.054 Uiso 0.50 1 calc PR
H37B H 0.4916 0.5200 0.1870 0.054 Uiso 0.50 1 calc PR
C38 C 0.5000 0.6340(12) 0.2500 0.082(4) Uani 1 2 d SDU
H38A H 0.4938 0.6976 0.2224 0.099 Uiso 0.50 1 calc PR
H38B H 0.5320 0.6547 0.2803 0.099 Uiso 0.50 1 calc PR
C39 C 0.4452(6) 0.6081(13) 0.2707(6) 0.049(3) Uani 0.50 1 d PDU
H39A H 0.4482 0.6490 0.3056 0.059 Uiso 0.50 1 calc PR
H39B H 0.4124 0.6399 0.2441 0.059 Uiso 0.50 1 calc PR

loop_
_atom_site_aniso_label
_atom_site_aniso_U_11
_atom_site_aniso_U_22
_atom_site_aniso_U_33
_atom_site_aniso_U_23
_atom_site_aniso_U_13
_atom_site_aniso_U_12
V1 0.0179(5) 0.0183(5) 0.0164(4) -0.0016(4) 0.0053(4) -0.0034(4)
V2 0.0182(4) 0.0117(4) 0.0143(4) -0.0029(4) 0.0082(3) -0.0025(4)
Cl1 0.0316(8) 0.0305(8) 0.0351(8) 0.0101(7) 0.0108(7) 0.0056(6)
O1 0.0193(19) 0.025(2) 0.0158(18) -0.0038(17) 0.0037(15) -0.0056(17)
O2 0.023(2) 0.0187(19) 0.0156(18) -0.0038(16) 0.0060(15) -0.0041(16)
O3 0.023(2) 0.0168(19) 0.0183(19) -0.0073(16) 0.0117(16) -0.0035(16)
O4 0.0204(19) 0.0141(18) 0.0195(19) -0.0061(15) 0.0102(16) -0.0036(15)
O5 0.0196(19) 0.0187(19) 0.0156(18) -0.0022(15) 0.0087(15) -0.0041(16)
O6 0.0200(18) 0.0092(17) 0.0125(17) -0.0049(14) 0.0055(14) -0.0038(14)
O7 0.0200(19) 0.0119(17) 0.0173(18) -0.0011(15) 0.0080(15) -0.0022(15)
O8 0.061(6) 0.051(6) 0.030(5) 0.004(5) 0.021(5) 0.004(5)
C1 0.024(3) 0.047(4) 0.027(3) -0.022(3) 0.010(3) -0.019(3)
C2 0.029(3) 0.031(3) 0.019(3) 0.001(2) 0.011(2) -0.001(3)
C3 0.021(3) 0.033(3) 0.017(3) 0.001(2) 0.004(2) -0.003(3)
C4 0.031(4) 0.099(7) 0.061(5) -0.056(5) 0.022(4) -0.026(4)
C5 0.025(4) 0.104(8) 0.056(5) -0.042(5) 0.018(3) -0.023(4)
C6 0.021(3) 0.031(3) 0.025(3) 0.010(3) 0.007(2) 0.002(3)
C7 0.029(3) 0.019(3) 0.033(3) 0.003(3) 0.011(3) 0.006(2)
C8 0.023(3) 0.019(3) 0.023(3) -0.001(2) 0.003(2) -0.002(2)
C9 0.020(3) 0.027(3) 0.017(3) -0.004(2) 0.002(2) -0.003(2)
C10 0.026(3) 0.033(3) 0.024(3) -0.012(3) 0.007(2) -0.005(3)
C11 0.065(6) 0.085(7) 0.101(8) -0.069(6) 0.057(6) -0.043(5)
C12 0.056(6) 0.120(9) 0.139(10) -0.108(9) 0.054(7) -0.055(6)
C13 0.043(4) 0.086(7) 0.038(4) -0.048(5) -0.004(3) 0.014(4)
C14 0.055(4) 0.043(4) 0.018(3) 0.002(3) 0.007(3) 0.023(4)
C15 0.046(4) 0.025(3) 0.027(3) 0.001(3) 0.015(3) 0.008(3)
C16 0.023(3) 0.015(3) 0.016(3) 0.000(2) 0.009(2) 0.001(2)
C17 0.024(3) 0.009(2) 0.014(2) 0.000(2) 0.005(2) 0.004(2)
C18 0.023(3) 0.014(3) 0.019(3) 0.000(2) 0.006(2) 0.003(2)
C19 0.024(3) 0.019(3) 0.017(3) -0.002(2) 0.008(2) 0.001(2)
C20 0.030(3) 0.032(3) 0.019(3) -0.010(3) 0.010(2) 0.000(3)
C21 0.038(3) 0.023(3) 0.020(3) -0.007(2) 0.007(3) -0.001(3)
C22 0.034(3) 0.020(3) 0.031(3) -0.005(3) 0.012(3) -0.002(3)
C23 0.026(3) 0.020(3) 0.017(3) -0.001(2) 0.008(2) 0.004(2)
C24 0.019(3) 0.014(2) 0.014(2) 0.003(2) 0.007(2) 0.001(2)
C25 0.020(3) 0.022(3) 0.011(2) 0.000(2) 0.005(2) -0.001(2)
C26 0.024(3) 0.028(3) 0.017(3) 0.001(2) 0.007(2) 0.003(2)
C27 0.030(3) 0.046(4) 0.022(3) -0.005(3) 0.012(3) 0.000(3)
C28 0.027(3) 0.053(5) 0.041(4) -0.015(3) 0.018(3) -0.016(3)
C29 0.036(4) 0.038(4) 0.048(4) -0.016(3) 0.019(3) -0.018(3)
C30 0.025(3) 0.022(3) 0.031(3) -0.004(3) 0.014(3) -0.006(2)
C31 0.026(3) 0.010(2) 0.026(3) 0.000(2) 0.011(2) -0.001(2)
C32 0.025(3) 0.011(2) 0.022(3) 0.001(2) 0.013(2) -0.003(2)
C33 0.021(3) 0.012(2) 0.024(3) -0.003(2) 0.010(2) -0.009(2)
C34 0.026(3) 0.010(2) 0.016(2) -0.001(2) 0.006(2) -0.004(2)
C35 0.037(3) 0.013(3) 0.032(3) 0.001(2) 0.014(3) -0.006(2)
C36 0.059(9) 0.033(6) 0.032(7) -0.003(6) 0.010(7) 0.006(6)
C37 0.043(8) 0.064(8) 0.028(7) -0.011(7) 0.009(6) -0.014(7)
C38 0.037(6) 0.043(6) 0.155(14) 0.000 0.005(7) 0.000
C39 0.055(8) 0.045(6) 0.040(8) -0.019(7) -0.001(6) 0.005(7)

loop_
_atom_type_symbol
_atom_type_description
_atom_type_scat_dispersion_real
_atom_type_scat_dispersion_imag
_atom_type_scat_source
C C 0.0033 0.0016 'International Tables Vol C Tables 4.2.6.8 and 6.1.1.4'
H H 0.0000 0.0000 'International Tables Vol C Tables 4.2.6.8 and 6.1.1.4'
O O 0.0106 0.0060 'International Tables Vol C Tables 4.2.6.8 and 6.1.1.4'
Cl Cl 0.1484 0.1585 'International Tables Vol C Tables 4.2.6.8 and 6.1.1.4'
V V 0.3005 0.5294 'International Tables Vol C Tables 4.2.6.8 and 6.1.1.4'

loop_
_geom_angle_atom_site_label_1
_geom_angle_atom_site_label_2
_geom_angle_atom_site_label_3
_geom_angle
_geom_angle_site_symmetry_1
_geom_angle_site_symmetry_3
O1 V1 O2 87.44(15) . .
O1 V1 O5 90.91(15) . 7_565
O2 V1 O5 169.59(16) . 7_565
O1 V1 O7 171.51(16) . .
O2 V1 O7 95.46(15) . .
O5 V1 O7 84.79(15) 7_565 .
O1 V1 O6 93.52(15) . .
O2 V1 O6 90.80(15) . .
O5 V1 O6 79.04(14) 7_565 .
O7 V1 O6 78.49(14) . .
O1 V1 Cl1 93.22(13) . .
O2 V1 Cl1 94.87(12) . .
O5 V1 Cl1 95.48(12) 7_565 .
O7 V1 Cl1 94.48(11) . .
O6 V1 Cl1 171.38(11) . .
O3 V2 O4 89.94(15) . .
O3 V2 O7 98.10(16) . .
O4 V2 O7 93.75(15) . .
O3 V2 O5 92.62(16) . .
O4 V2 O5 97.36(16) . .
O7 V2 O5 164.55(15) . .
O3 V2 O6 172.32(15) . 7_565
O4 V2 O6 95.10(14) . 7_565
O7 V2 O6 87.37(14) . 7_565
O5 V2 O6 81.00(15) . 7_565
O3 V2 O6 95.22(14) . .
O4 V2 O6 172.83(15) . .
O7 V2 O6 80.62(14) . .
O5 V2 O6 87.38(14) . .
O6 V2 O6 80.29(14) 7_565 .
C2 O1 V1 130.7(4) . .
C9 O2 V1 129.9(3) . .
C17 O3 V2 129.0(3) . .
C24 O4 V2 128.3(3) . .
C31 O5 V2 119.4(3) . .
C31 O5 V1 120.6(3) . 7_565
V2 O5 V1 104.54(17) . 7_565
C32 O6 V2 117.8(3) . 7_565
C32 O6 V2 117.5(3) . .
V2 O6 V2 99.71(14) 7_565 .
C32 O6 V1 126.5(3) . .
V2 O6 V1 94.47(14) 7_565 .
V2 O6 V1 95.10(14) . .
C33 O7 V2 118.9(3) . .
C33 O7 V1 120.1(3) . .
V2 O7 V1 105.00(16) . .
C36 O8 C37 49.5(7) . 2_655
C36 O8 C39 105.1(11) . .
C37 O8 C39 63.9(9) 2_655 .
C9 C1 C2 122.8(5) . .
C9 C1 H1 118.6 . .
C2 C1 H1 118.6 . .
O1 C2 C1 123.8(5) . .
O1 C2 C3 114.6(5) . .
C1 C2 C3 121.4(5) . .
C4 C3 C8 118.6(6) . .
C4 C3 C2 123.1(6) . .
C8 C3 C2 118.3(5) . .
C3 C4 C5 120.1(7) . .
C3 C4 H4 119.9 . .
C5 C4 H4 119.9 . .
C6 C5 C4 121.2(7) . .
C6 C5 H5 119.4 . .
C4 C5 H5 119.4 . .
C5 C6 C7 119.3(6) . .
C5 C6 H6 120.4 . .
C7 C6 H6 120.4 . .
C6 C7 C8 120.3(6) . .
C6 C7 H7 119.8 . .
C8 C7 H7 119.8 . .
C7 C8 C3 120.4(6) . .
C7 C8 H8 119.8 . .
C3 C8 H8 119.8 . .
O2 C9 C1 124.6(5) . .
O2 C9 C10 115.3(5) . .
C1 C9 C10 120.0(5) . .
C15 C10 C11 118.0(6) . .
C15 C10 C9 118.5(6) . .
C11 C10 C9 123.5(6) . .
C12 C11 C10 121.4(8) . .
C12 C11 H11 119.3 . .
C10 C11 H11 119.3 . .
C13 C12 C11 119.5(8) . .
C13 C12 H12 120.2 . .
C11 C12 H12 120.2 . .
C14 C13 C12 120.4(7) . .
C14 C13 H13 119.8 . .
C12 C13 H13 119.8 . .
C13 C14 C15 120.2(7) . .
C13 C14 H14 119.9 . .
C15 C14 H14 119.9 . .
C14 C15 C10 120.4(7) . .
C14 C15 H15 119.8 . .
C10 C15 H15 119.8 . .
C24 C16 C17 124.3(5) . .
C24 C16 H16 117.9 . .
C17 C16 H16 117.9 . .
O3 C17 C16 124.2(5) . .
O3 C17 C18 115.6(5) . .
C16 C17 C18 120.2(5) . .
C23 C18 C19 118.7(5) . .
C23 C18 C17 119.6(5) . .
C19 C18 C17 121.8(5) . .
C20 C19 C18 120.0(5) . .
C20 C19 H19 120.0 . .
C18 C19 H19 120.0 . .
C21 C20 C19 120.0(5) . .
C21 C20 H20 120.0 . .
C19 C20 H20 120.0 . .
C22 C21 C20 120.9(6) . .
C22 C21 H21 119.6 . .
C20 C21 H21 119.6 . .
C23 C22 C21 118.7(6) . .
C23 C22 H22 120.6 . .
C21 C22 H22 120.6 . .
C22 C23 C18 121.7(5) . .
C22 C23 H23 119.2 . .
C18 C23 H23 119.2 . .
O4 C24 C16 124.2(5) . .
O4 C24 C25 114.8(5) . .
C16 C24 C25 121.0(4) . .
C26 C25 C30 118.8(5) . .
C26 C25 C24 121.7(5) . .
C30 C25 C24 119.5(5) . .
C27 C26 C25 120.5(6) . .
C27 C26 H26 119.8 . .
C25 C26 H26 119.8 . .
C28 C27 C26 120.0(6) . .
C28 C27 H27 120.0 . .
C26 C27 H27 120.0 . .
C27 C28 C29 120.5(6) . .
C27 C28 H28 119.7 . .
C29 C28 H28 119.7 . .
C30 C29 C28 119.7(6) . .
C30 C29 H29 120.2 . .
C28 C29 H29 120.2 . .
C29 C30 C25 120.5(6) . .
C29 C30 H30 119.7 . .
C25 C30 H30 119.7 . .
O5 C31 C34 113.0(4) . .
O5 C31 H31A 109.0 . .
C34 C31 H31A 109.0 . .
O5 C31 H31B 109.0 . .
C34 C31 H31B 109.0 . .
H31A C31 H31B 107.8 . .
O6 C32 C34 112.8(4) . .
O6 C32 H32A 109.0 . .
C34 C32 H32A 109.0 . .
O6 C32 H32B 109.0 . .
C34 C32 H32B 109.0 . .
H32A C32 H32B 107.8 . .
O7 C33 C34 112.9(4) . 7_565
O7 C33 H33A 109.0 . .
C34 C33 H33A 109.0 7_565 .
O7 C33 H33B 109.0 . .
C34 C33 H33B 109.0 7_565 .
H33A C33 H33B 107.8 . .
C35 C34 C31 107.5(4) . .
C35 C34 C32 107.6(5) . .
C31 C34 C32 112.6(4) . .
C35 C34 C33 107.3(4) . 7_565
C31 C34 C33 110.0(4) . 7_565
C32 C34 C33 111.6(4) . 7_565
C34 C35 H35A 109.5 . .
C34 C35 H35B 109.5 . .
H35A C35 H35B 109.5 . .
C34 C35 H35C 109.5 . .
H35A C35 H35C 109.5 . .
H35B C35 H35C 109.5 . .
O8 C36 C37 109.3(10) . .
O8 C36 H36A 109.8 . .
C37 C36 H36A 109.8 . .
O8 C36 H36B 109.8 . .
C37 C36 H36B 109.8 . .
H36A C36 H36B 108.3 . .
C38 C37 C36 110.1(10) . .
C38 C37 H37A 109.6 . .
C36 C37 H37A 109.6 . .
C38 C37 H37B 109.6 . .
C36 C37 H37B 109.6 . .
H37A C37 H37B 108.2 . .
C37 C38 C39 99.6(10) . .
C37 C38 H38A 111.8 . .
C39 C38 H38A 111.8 . .
C37 C38 H38B 111.8 . .
C39 C38 H38B 111.8 . .
H38A C38 H38B 109.6 . .
O8 C39 C38 110.7(10) . .
O8 C39 H39A 109.5 . .
C38 C39 H39A 109.5 . .
O8 C39 H39B 109.5 . .
C38 C39 H39B 109.5 . .
H39A C39 H39B 108.1 . .

loop_
_geom_bond_atom_site_label_1
_geom_bond_atom_site_label_2
_geom_bond_distance
_geom_bond_site_symmetry_2
V1 O1 1.952(4) .
V1 O2 1.955(4) .
V1 O5 1.995(4) 7_565
V1 O7 2.009(4) .
V1 O6 2.144(4) .
V1 Cl1 2.3325(18) .
V2 O3 1.941(4) .
V2 O4 1.945(4) .
V2 O7 1.948(4) .
V2 O5 1.950(4) .
V2 O6 2.106(3) 7_565
V2 O6 2.112(3) .
O1 C2 1.272(7) .
O2 C9 1.273(7) .
O3 C17 1.280(6) .
O4 C24 1.294(6) .
O5 C31 1.426(6) .
O5 V1 1.995(4) 7_565
O6 C32 1.435(6) .
O6 V2 2.106(3) 7_565
O7 C33 1.441(6) .
O8 C36 1.437(14) .
O8 C37 1.440(18) 2_655
O8 C39 1.448(15) .
C1 C9 1.387(8) .
C1 C2 1.398(8) .
C1 H1 0.9300 .
C2 C3 1.496(8) .
C3 C4 1.379(9) .
C3 C8 1.383(8) .
C4 C5 1.382(10) .
C4 H4 0.9300 .
C5 C6 1.356(10) .
C5 H5 0.9300 .
C6 C7 1.372(9) .
C6 H6 0.9300 .
C7 C8 1.382(8) .
C7 H7 0.9300 .
C8 H8 0.9300 .
C9 C10 1.487(8) .
C10 C15 1.384(9) .
C10 C11 1.385(10) .
C11 C12 1.371(11) .
C11 H11 0.9300 .
C12 C13 1.371(13) .
C12 H12 0.9300 .
C13 C14 1.358(12) .
C13 H13 0.9300 .
C14 C15 1.384(9) .
C14 H14 0.9300 .
C15 H15 0.9300 .
C16 C24 1.392(7) .
C16 C17 1.394(7) .
C16 H16 0.9300 .
C17 C18 1.484(7) .
C18 C23 1.392(8) .
C18 C19 1.399(7) .
C19 C20 1.388(8) .
C19 H19 0.9300 .
C20 C21 1.386(9) .
C20 H20 0.9300 .
C21 C22 1.384(8) .
C21 H21 0.9300 .
C22 C23 1.382(8) .
C22 H22 0.9300 .
C23 H23 0.9300 .
C24 C25 1.486(7) .
C25 C26 1.396(7) .
C25 C30 1.403(8) .
C26 C27 1.387(8) .
C26 H26 0.9300 .
C27 C28 1.378(10) .
C27 H27 0.9300 .
C28 C29 1.391(9) .
C28 H28 0.9300 .
C29 C30 1.383(8) .
C29 H29 0.9300 .
C30 H30 0.9300 .
C31 C34 1.531(7) .
C31 H31A 0.9700 .
C31 H31B 0.9700 .
C32 C34 1.532(8) .
C32 H32A 0.9700 .
C32 H32B 0.9700 .
C33 C34 1.537(7) 7_565
C33 H33A 0.9700 .
C33 H33B 0.9700 .
C34 C35 1.525(7) .
C34 C33 1.537(7) 7_565
C35 H35A 0.9600 .
C35 H35B 0.9600 .
C35 H35C 0.9600 .
C36 C37 1.494(14) .
C36 H36A 0.9700 .
C36 H36B 0.9700 .
C37 C38 1.438(13) .
C37 H37A 0.9700 .
C37 H37B 0.9700 .
C38 C39 1.580(14) .
C38 H38A 0.9700 .
C38 H38B 0.9700 .
C39 H39A 0.9700 .
C39 H39B 0.9700 .

loop_
_geom_torsion_atom_site_label_1
_geom_torsion_atom_site_label_2
_geom_torsion_atom_site_label_3
_geom_torsion_atom_site_label_4
_geom_torsion
_geom_torsion_site_symmetry_1
_geom_torsion_site_symmetry_4
O2 V1 O1 C2 -1.4(5) . .
O5 V1 O1 C2 168.3(5) 7_565 .
O7 V1 O1 C2 108.8(11) . .
O6 V1 O1 C2 89.2(5) . .
Cl1 V1 O1 C2 -96.2(5) . .
O1 V1 O2 C9 8.3(5) . .
O5 V1 O2 C9 -72.7(10) 7_565 .
O7 V1 O2 C9 -163.7(5) . .
O6 V1 O2 C9 -85.2(5) . .
Cl1 V1 O2 C9 101.3(5) . .
O4 V2 O3 C17 3.0(5) . .
O7 V2 O3 C17 -90.8(4) . .
O5 V2 O3 C17 100.4(4) . .
O6 V2 O3 C17 134.1(11) 7_565 .
O6 V2 O3 C17 -172.0(4) . .
O3 V2 O4 C24 -2.8(4) . .
O7 V2 O4 C24 95.4(4) . .
O5 V2 O4 C24 -95.4(4) . .
O6 V2 O4 C24 -177.0(4) 7_565 .
O6 V2 O4 C24 133.4(11) . .
O3 V2 O5 C31 45.0(3) . .
O4 V2 O5 C31 135.3(3) . .
O7 V2 O5 C31 -89.0(7) . .
O6 V2 O5 C31 -130.6(3) 7_565 .
O6 V2 O5 C31 -50.1(3) . .
O3 V2 O5 V1 -176.46(17) . 7_565
O4 V2 O5 V1 -86.17(17) . 7_565
O7 V2 O5 V1 49.5(7) . 7_565
O6 V2 O5 V1 7.86(15) 7_565 7_565
O6 V2 O5 V1 88.43(16) . 7_565
O3 V2 O6 C32 -45.2(4) . .
O4 V2 O6 C32 179(100) . .
O7 V2 O6 C32 -142.6(4) . .
O5 V2 O6 C32 47.2(3) . .
O6 V2 O6 C32 128.5(4) 7_565 .
O3 V2 O6 V2 -173.71(16) . 7_565
O4 V2 O6 V2 50.3(13) . 7_565
O7 V2 O6 V2 88.92(16) . 7_565
O5 V2 O6 V2 -81.31(16) . 7_565
O6 V2 O6 V2 0.0 7_565 7_565
O3 V2 O6 V1 90.86(15) . .
O4 V2 O6 V1 -45.1(13) . .
O7 V2 O6 V1 -6.51(14) . .
O5 V2 O6 V1 -176.75(15) . .
O6 V2 O6 V1 -95.43(16) 7_565 .
O1 V1 O6 C32 -46.5(4) . .
O2 V1 O6 C32 40.9(4) . .
O5 V1 O6 C32 -136.8(4) 7_565 .
O7 V1 O6 C32 136.4(4) . .
Cl1 V1 O6 C32 172.1(6) . .
O1 V1 O6 V2 83.27(15) . 7_565
O2 V1 O6 V2 170.76(14) . 7_565
O5 V1 O6 V2 -6.98(13) 7_565 7_565
O7 V1 O6 V2 -93.83(15) . 7_565
Cl1 V1 O6 V2 -58.1(7) . 7_565
O1 V1 O6 V2 -176.54(15) . .
O2 V1 O6 V2 -89.05(15) . .
O5 V1 O6 V2 93.21(15) 7_565 .
O7 V1 O6 V2 6.36(13) . .
Cl1 V1 O6 V2 42.1(8) . .
O3 V2 O7 C33 135.4(3) . .
O4 V2 O7 C33 45.0(3) . .
O5 V2 O7 C33 -91.1(7) . .
O6 V2 O7 C33 -50.0(3) 7_565 .
O6 V2 O7 C33 -130.6(3) . .
O3 V2 O7 V1 -86.82(17) . .
O4 V2 O7 V1 -177.30(17) . .
O5 V2 O7 V1 46.7(7) . .
O6 V2 O7 V1 87.75(16) 7_565 .
O6 V2 O7 V1 7.17(15) . .
O1 V1 O7 C33 110.0(11) . .
O2 V1 O7 C33 -140.3(4) . .
O5 V1 O7 C33 50.1(4) 7_565 .
O6 V1 O7 C33 130.0(4) . .
Cl1 V1 O7 C33 -45.0(3) . .
O1 V1 O7 V2 -27.1(12) . .
O2 V1 O7 V2 82.59(18) . .
O5 V1 O7 V2 -86.96(17) 7_565 .
O6 V1 O7 V2 -7.11(15) . .
Cl1 V1 O7 V2 177.93(13) . .
V1 O1 C2 C1 -5.1(9) . .
V1 O1 C2 C3 169.9(4) . .
C9 C1 C2 O1 7.0(11) . .
C9 C1 C2 C3 -167.7(6) . .
O1 C2 C3 C4 -169.9(7) . .
C1 C2 C3 C4 5.2(11) . .
O1 C2 C3 C8 7.9(8) . .
C1 C2 C3 C8 -177.0(6) . .
C8 C3 C4 C5 -1.6(13) . .
C2 C3 C4 C5 176.2(8) . .
C3 C4 C5 C6 -0.4(16) . .
C4 C5 C6 C7 2.1(13) . .
C5 C6 C7 C8 -1.8(10) . .
C6 C7 C8 C3 -0.2(9) . .
C4 C3 C8 C7 1.9(10) . .
C2 C3 C8 C7 -176.0(5) . .
V1 O2 C9 C1 -8.9(9) . .
V1 O2 C9 C10 175.4(4) . .
C2 C1 C9 O2 0.1(11) . .
C2 C1 C9 C10 175.7(6) . .
O2 C9 C10 C15 19.7(8) . .
C1 C9 C10 C15 -156.3(6) . .
O2 C9 C10 C11 -160.5(8) . .
C1 C9 C10 C11 23.5(11) . .
C15 C10 C11 C12 1.3(16) . .
C9 C10 C11 C12 -178.5(10) . .
C10 C11 C12 C13 -2(2) . .
C11 C12 C13 C14 1.3(18) . .
C12 C13 C14 C15 -0.9(13) . .
C13 C14 C15 C10 0.6(10) . .
C11 C10 C15 C14 -0.9(11) . .
C9 C10 C15 C14 179.0(6) . .
V2 O3 C17 C16 -1.1(8) . .
V2 O3 C17 C18 -179.4(3) . .
C24 C16 C17 O3 -2.5(9) . .
C24 C16 C17 C18 175.7(5) . .
O3 C17 C18 C23 25.6(7) . .
C16 C17 C18 C23 -152.7(5) . .
O3 C17 C18 C19 -154.2(5) . .
C16 C17 C18 C19 27.5(8) . .
C23 C18 C19 C20 0.5(8) . .
C17 C18 C19 C20 -179.7(5) . .
C18 C19 C20 C21 1.6(9) . .
C19 C20 C21 C22 -1.5(10) . .
C20 C21 C22 C23 -0.8(10) . .
C21 C22 C23 C18 3.0(9) . .
C19 C18 C23 C22 -2.9(8) . .
C17 C18 C23 C22 177.3(5) . .
V2 O4 C24 C16 0.6(8) . .
V2 O4 C24 C25 -179.3(3) . .
C17 C16 C24 O4 2.7(9) . .
C17 C16 C24 C25 -177.4(5) . .
O4 C24 C25 C26 -156.2(5) . .
C16 C24 C25 C26 23.9(8) . .
O4 C24 C25 C30 25.3(7) . .
C16 C24 C25 C30 -154.6(5) . .
C30 C25 C26 C27 0.3(8) . .
C24 C25 C26 C27 -178.3(5) . .
C25 C26 C27 C28 1.4(9) . .
C26 C27 C28 C29 -1.7(11) . .
C27 C28 C29 C30 0.4(11) . .
C28 C29 C30 C25 1.2(11) . .
C26 C25 C30 C29 -1.6(9) . .
C24 C25 C30 C29 177.0(6) . .
V2 O5 C31 C34 66.2(5) . .
V1 O5 C31 C34 -65.7(5) 7_565 .
V2 O6 C32 C34 60.0(5) 7_565 .
V2 O6 C32 C34 -59.3(5) . .
V1 O6 C32 C34 180.0(3) . .
V2 O7 C33 C34 67.0(5) . 7_565
V1 O7 C33 C34 -64.4(5) . 7_565
O5 C31 C34 C35 177.9(4) . .
O5 C31 C34 C32 -63.8(6) . .
O5 C31 C34 C33 61.3(6) . 7_565
O6 C32 C34 C35 -179.9(4) . .
O6 C32 C34 C31 61.8(6) . .
O6 C32 C34 C33 -62.5(5) . 7_565
C37 O8 C36 C37 -35.6(14) 2_655 .
C39 O8 C36 C37 -1.6(16) . .
O8 C36 C37 C38 16.4(17) . .
C36 C37 C38 C39 -21.8(13) . .
C36 O8 C39 C38 -12.4(14) . .
C37 O8 C39 C38 15.9(10) 2_655 .
C37 C38 C39 O8 21.4(13) . .
